data_4069061
loop_
_publ_author_name
'Ionkin, Alex S.'
'Marshall, William J.'
'Fish, Brian M.'
'Schiffhauer, Matthew F.'
'Davidson, Fredric'
'McEwen, Charles N.'

_publ_section_title
;
 Highly Unsaturated Phosphorus Compounds: Generation and Reactions on Both
 Multiple Bonds of Vinyl Phosphaalkyne&#x2020;
;
_journal_issue 8
_journal_name_full Organometallics
_journal_page_first 2410
_journal_paper_doi 10.1021/om801224d
_journal_volume 28
_journal_year 2009
_chemical_formula_sum 'C186 H354 Cs6 O19 P18 Si2'
_chemical_formula_weight 4305.79
_chemical_name_systematic
; 
 ? 
;
_space_group_IT_number 148
_symmetry_cell_setting rhombohedral
_symmetry_space_group_name_Hall '-R 3'
_symmetry_space_group_name_H-M 'R -3 :H'
_atom_sites_solution_hydrogens geom
_atom_sites_solution_primary direct
_atom_sites_solution_secondary difmap
_audit_creation_method SHELXL-97
_cell_angle_alpha 90.00
_cell_angle_beta 90.00
_cell_angle_gamma 120.00
_cell_formula_units_Z 3
_cell_length_a 28.028(3)
_cell_length_b 28.028(3)
_cell_length_c 25.567(4)
_cell_measurement_temperature 173(2)
_cell_volume 17394(4)
_computing_cell_refinement 'Bruker XSCANS'
_computing_data_collection 'Bruker XSCANS'
_computing_data_reduction 'Bruker SHELXTL'
_computing_molecular_graphics 'Bruker SHELXTL'
_computing_publication_material 'Bruker SHELXTL'
_computing_structure_refinement 'SHELXL-97 (Sheldrick, 2008)'
_computing_structure_solution 'SHELXS-97 (Sheldrick, 2008)'
_diffrn_ambient_temperature 173(2)
_diffrn_measured_fraction_theta_full 0.999
_diffrn_measured_fraction_theta_max 0.999
_diffrn_measurement_device_type 'Bruker P4'
_diffrn_measurement_method '\w scans'
_diffrn_radiation_monochromator graphite
_diffrn_radiation_source 'fine-focus sealed tube'
_diffrn_radiation_type MoK\a
_diffrn_radiation_wavelength 0.71073
_diffrn_reflns_av_R_equivalents 0.0434
_diffrn_reflns_av_sigmaI/netI 0.0255
_diffrn_reflns_limit_h_max 35
_diffrn_reflns_limit_h_min -36
_diffrn_reflns_limit_k_max 36
_diffrn_reflns_limit_k_min -36
_diffrn_reflns_limit_l_max 30
_diffrn_reflns_limit_l_min -33
_diffrn_reflns_number 95606
_diffrn_reflns_theta_full 27.54
_diffrn_reflns_theta_max 27.54
_diffrn_reflns_theta_min 1.16
_exptl_absorpt_coefficient_mu 1.119
_exptl_absorpt_correction_type none
_exptl_crystal_colour colourless
_exptl_crystal_density_diffrn 1.233
_exptl_crystal_density_method 'not measured'
_exptl_crystal_description rect.prism
_exptl_crystal_F_000 6749
_exptl_crystal_size_max 0.500
_exptl_crystal_size_mid 0.240
_exptl_crystal_size_min 0.070
_refine_diff_density_max 0.819
_refine_diff_density_min -0.942
_refine_diff_density_rms 0.093
_refine_ls_extinction_method none
_refine_ls_goodness_of_fit_ref 1.008
_refine_ls_hydrogen_treatment riding
_refine_ls_matrix_type full
_refine_ls_number_parameters 354
_refine_ls_number_reflns 8913
_refine_ls_number_restraints 20
_refine_ls_restrained_S_all 1.011
_refine_ls_R_factor_all 0.1087
_refine_ls_R_factor_gt 0.0657
_refine_ls_shift/su_max 2.490
_refine_ls_shift/su_mean 0.044
_refine_ls_structure_factor_coef Fsqd
_refine_ls_weighting_details 'calc w=1/[\s^2^(Fo^2^)+(0.1003P)^2^+137.4134P] where P=(Fo^2^+2Fc^2^)/3'
_refine_ls_weighting_scheme calc
_refine_ls_wR_factor_gt 0.1746
_refine_ls_wR_factor_ref 0.2224
_reflns_number_gt 5773
_reflns_number_total 8913
_reflns_threshold_expression >2sigma(I)
_cod_data_source_file om801224d_si_001.cif
_cod_data_source_block 06149
_cod_depositor_comments
;
The following automatic conversions were performed:

'_symmetry_cell_setting' value 'Rhombohedral' changed to
'rhombohedral' according to
/home/saulius/struct/CIF-dictionaries/cif_core.dic dictionary named
'cif_core.dic' version 2.4.2 from 2011-04-26.

Automatic conversion script
Id: cif_fix_values 1715 2011-07-08 13:25:40Z adriana 
;
_cod_original_cell_volume 17393(4)
_cod_original_sg_symbol_H-M R-3
_cod_database_code 4069061

loop_
_symmetry_equiv_pos_as_xyz
'x, y, z'
'-y, x-y, z'
'-x+y, -x, z'
'x+2/3, y+1/3, z+1/3'
'-y+2/3, x-y+1/3, z+1/3'
'-x+y+2/3, -x+1/3, z+1/3'
'x+1/3, y+2/3, z+2/3'
'-y+1/3, x-y+2/3, z+2/3'
'-x+y+1/3, -x+2/3, z+2/3'
'-x, -y, -z'
'y, -x+y, -z'
'x-y, x, -z'
'-x+2/3, -y+1/3, -z+1/3'
'y+2/3, -x+y+1/3, -z+1/3'
'x-y+2/3, x+1/3, -z+1/3'
'-x+1/3, -y+2/3, -z+2/3'
'y+1/3, -x+y+2/3, -z+2/3'
'x-y+1/3, x+2/3, -z+2/3'

loop_
_atom_site_label
_atom_site_type_symbol
_atom_site_fract_x
_atom_site_fract_y
_atom_site_fract_z
_atom_site_U_iso_or_equiv
_atom_site_adp_type
_atom_site_occupancy
_atom_site_symmetry_multiplicity
_atom_site_calc_flag
_atom_site_refinement_flags
_atom_site_disorder_assembly
_atom_site_disorder_group
Cs1' Cs 0.3463(2) 0.05513(13) 0.97953(12) 0.0519(12) Uiso 0.117(3) 1 d P A 2
Cs1 Cs 0.37265(4) 0.054906(17) 0.980780(16) 0.0671(3) Uani 0.883(3) 1 d P A 1
P1 P 0.38488(9) 0.18762(8) 1.00420(12) 0.0999(7) Uani 1 1 d . B 1
Si1 Si 0.0000 0.0000 0.9381(2) 0.1017(12) Uani 1 3 d S . 1
O1 O 0.3723(2) 0.0365(2) 1.09895(18) 0.0907(14) Uani 1 1 d . C 1
C1 C 0.3262(3) 0.1917(3) 0.9996(3) 0.0824(19) Uani 1 1 d D B 1
P2 P 0.33022(8) 0.25556(7) 0.99492(9) 0.0809(5) Uani 1 1 d . B 1
O2 O 0.3402(3) -0.0143(2) 1.19731(17) 0.0954(16) Uani 1 1 d . C 1
C2 C 0.4348(3) 0.2558(3) 1.0037(4) 0.106(3) Uani 1 1 d D B 1
P3 P 0.41497(10) 0.30617(8) 1.00013(11) 0.1010(7) Uani 1 1 d . B 1
C3 C 0.2671(3) 0.1383(3) 0.9994(3) 0.087(2) Uani 1 1 d D B 1
C4 C 0.2431(4) 0.1179(4) 0.9566(4) 0.094(2) Uani 1 1 d . B 1
H4A H 0.2086 0.0869 0.9615 0.112 Uiso 1 1 calc R B 1
C5 C 0.2407(3) 0.1159(3) 1.0532(3) 0.0825(19) Uani 1 1 d . B 1
C6 C 0.1845(5) 0.0673(6) 1.0518(5) 0.185(6) Uani 1 1 d . B 1
H6A H 0.1765 0.0485 1.0849 0.277 Uiso 1 1 calc R B 1
H6B H 0.1824 0.0427 1.0246 0.277 Uiso 1 1 calc R B 1
H6C H 0.1583 0.0790 1.0452 0.277 Uiso 1 1 calc R B 1
C7 C 0.2325(8) 0.1577(5) 1.0793(5) 0.212(9) Uani 1 1 d . B 1
H7A H 0.1961 0.1407 1.0938 0.317 Uiso 1 1 calc R B 1
H7B H 0.2370 0.1852 1.0544 0.317 Uiso 1 1 calc R B 1
H7C H 0.2592 0.1745 1.1068 0.317 Uiso 1 1 calc R B 1
C8 C 0.2700(6) 0.0930(9) 1.0793(6) 0.243(11) Uani 1 1 d . B 1
H8A H 0.2509 0.0749 1.1108 0.364 Uiso 1 1 calc R B 1
H8B H 0.3065 0.1220 1.0879 0.364 Uiso 1 1 calc R B 1
H8C H 0.2724 0.0669 1.0567 0.364 Uiso 1 1 calc R B 1
C9 C 0.2570(4) 0.1317(3) 0.8988(3) 0.086(2) Uani 1 1 d . B 1
C10 C 0.2269(5) 0.0801(4) 0.8687(5) 0.143(4) Uani 1 1 d . B 1
H10A H 0.1881 0.0645 0.8741 0.214 Uiso 1 1 calc R B 1
H10B H 0.2381 0.0545 0.8802 0.214 Uiso 1 1 calc R B 1
H10C H 0.2351 0.0877 0.8322 0.214 Uiso 1 1 calc R B 1
C11 C 0.2433(4) 0.1738(4) 0.8821(4) 0.113(3) Uani 1 1 d . B 1
H11A H 0.2045 0.1596 0.8861 0.170 Uiso 1 1 calc R B 1
H11B H 0.2535 0.1831 0.8461 0.170 Uiso 1 1 calc R B 1
H11C H 0.2631 0.2062 0.9034 0.170 Uiso 1 1 calc R B 1
C12 C 0.3195(4) 0.1548(5) 0.8832(4) 0.124(3) Uani 1 1 d . B 1
H12A H 0.3234 0.1592 0.8459 0.185 Uiso 1 1 calc R B 1
H12B H 0.3309 0.1293 0.8944 0.185 Uiso 1 1 calc R B 1
H12C H 0.3420 0.1897 0.8998 0.185 Uiso 1 1 calc R B 1
C13 C 0.5110(7) 0.2739(5) 0.9821(4) 0.164(6) Uani 1 1 d . B 1
H13A H 0.5483 0.2872 0.9883 0.197 Uiso 1 1 calc R B 1
C14 C 0.5009(6) 0.2745(4) 1.0207(4) 0.160(6) Uani 1 1 d D B 1
C15 C 0.5152(5) 0.2799(5) 1.0785(4) 0.123(3) Uani 1 1 d . B 1
C16 C 0.4876(12) 0.2295(10) 1.1057(6) 0.37(2) Uani 1 1 d . B 1
H16A H 0.5141 0.2231 1.1234 0.549 Uiso 1 1 calc R B 1
H16B H 0.4670 0.2001 1.0814 0.549 Uiso 1 1 calc R B 1
H16C H 0.4629 0.2310 1.1308 0.549 Uiso 1 1 calc R B 1
C17 C 0.5005(14) 0.3158(15) 1.1026(7) 0.39(2) Uani 1 1 d . B 1
H17A H 0.4921 0.3350 1.0763 0.590 Uiso 1 1 calc R B 1
H17B H 0.5305 0.3419 1.1238 0.590 Uiso 1 1 calc R B 1
H17C H 0.4686 0.2949 1.1243 0.590 Uiso 1 1 calc R B 1
C18 C 0.5709(8) 0.2994(10) 1.0917(10) 0.316(15) Uani 1 1 d . B 1
H18A H 0.5901 0.2967 1.0617 0.475 Uiso 1 1 calc R B 1
H18B H 0.5727 0.2775 1.1196 0.475 Uiso 1 1 calc R B 1
H18C H 0.5877 0.3371 1.1026 0.475 Uiso 1 1 calc R B 1
C19 C 0.5145(4) 0.2688(5) 0.9231(4) 0.115(3) Uani 1 1 d . B 1
C20 C 0.4835(5) 0.2046(5) 0.9070(4) 0.149(4) Uani 1 1 d . B 1
H20A H 0.4455 0.1875 0.9172 0.223 Uiso 1 1 calc R B 1
H20B H 0.5006 0.1867 0.9245 0.223 Uiso 1 1 calc R B 1
H20C H 0.4859 0.2014 0.8699 0.223 Uiso 1 1 calc R B 1
C21 C 0.4853(8) 0.2900(7) 0.8945(4) 0.194(7) Uani 1 1 d . B 1
H21A H 0.5034 0.3293 0.8987 0.291 Uiso 1 1 calc R B 1
H21B H 0.4482 0.2737 0.9074 0.291 Uiso 1 1 calc R B 1
H21C H 0.4845 0.2813 0.8581 0.291 Uiso 1 1 calc R B 1
C22 C 0.5710(5) 0.2896(8) 0.9048(9) 0.292(14) Uani 1 1 d . B 1
H22A H 0.5905 0.2797 0.9294 0.438 Uiso 1 1 calc R B 1
H22B H 0.5893 0.3289 0.9015 0.438 Uiso 1 1 calc R B 1
H22C H 0.5703 0.2736 0.8713 0.438 Uiso 1 1 calc R B 1
C23 C 0.3714(3) 0.0656(3) 1.1436(3) 0.084(2) Uani 1 1 d . C 1
H23A H 0.3632 0.0941 1.1333 0.101 Uiso 1 1 calc R C 1
H23B H 0.4073 0.0833 1.1602 0.101 Uiso 1 1 calc R C 1
C24 C 0.3292(3) 0.0276(3) 1.1811(3) 0.086(2) Uani 1 1 d . C 1
H24A H 0.3287 0.0482 1.2114 0.103 Uiso 1 1 calc R C 1
H24B H 0.2932 0.0110 1.1648 0.103 Uiso 1 1 calc R C 1
C25 C 0.3420(4) -0.0434(4) 1.1522(3) 0.104(3) Uani 1 1 d . C 1
H25A H 0.3060 -0.0620 1.1356 0.125 Uiso 1 1 calc R C 1
H25B H 0.3511 -0.0712 1.1626 0.125 Uiso 1 1 calc R C 1
C26 C 0.3834(4) -0.0052(4) 1.1144(3) 0.097(2) Uani 1 1 d . C 1
H26A H 0.4197 0.0114 1.1302 0.117 Uiso 1 1 calc R C 1
H26B H 0.3835 -0.0257 1.0838 0.117 Uiso 1 1 calc R C 1
O3 O 0.0000 0.0000 1.0000 0.201(17) Uani 0.90(6) 6 d SP . 1
C1' C 0.0694(5) 0.0277(5) 0.9158(6) 0.155(5) Uani 1 1 d . D 1
H1'A H 0.0843 0.0058 0.9293 0.233 Uiso 1 1 calc R D 1
H1'B H 0.0913 0.0649 0.9280 0.233 Uiso 1 1 calc R D 1
H1'C H 0.0700 0.0272 0.8783 0.233 Uiso 1 1 calc R D 1
C31 C 0.4711(12) 0.0097(11) 0.9226(11) 0.334(14) Uiso 0.75 1 d PD E 1
H31A H 0.4747 -0.0080 0.8919 0.500 Uiso 0.75 1 calc PR E 1
H31B H 0.4349 0.0054 0.9236 0.500 Uiso 0.75 1 calc PR E 1
H31C H 0.4766 -0.0069 0.9532 0.500 Uiso 0.75 1 calc PR E 1
C34 C 0.5159(13) 0.1291(12) 1.0364(11) 0.372(17) Uiso 0.75 1 d PD E 1
H34A H 0.5431 0.1607 1.0551 0.557 Uiso 0.75 1 calc PR E 1
H34B H 0.5043 0.0966 1.0572 0.557 Uiso 0.75 1 calc PR E 1
H34C H 0.4847 0.1335 1.0290 0.557 Uiso 0.75 1 calc PR E 1
O31 O 0.4870(6) 0.0739(7) 0.9726(6) 0.182(5) Uiso 0.77(2) 1 d PD E 1
C32 C 0.5144(14) 0.0711(13) 0.9213(11) 0.31(2) Uiso 0.77(2) 1 d PD E 1
H32A H 0.5105 0.0913 0.8924 0.376 Uiso 0.77(2) 1 calc PR E 1
H32B H 0.5521 0.0791 0.9251 0.376 Uiso 0.77(2) 1 calc PR E 1
C33 C 0.5405(10) 0.1234(11) 0.9852(11) 0.257(14) Uiso 0.77(2) 1 d PD E 1
H33A H 0.5508 0.1538 0.9613 0.308 Uiso 0.77(2) 1 calc PR E 1
H33B H 0.5704 0.1158 0.9899 0.308 Uiso 0.77(2) 1 calc PR E 1
C31' C 0.4711(12) 0.0097(11) 0.9226(11) 0.334(14) Uiso 0.25 1 d PD E 2
H31D H 0.4725 -0.0190 0.9032 0.500 Uiso 0.25 1 calc PR E 2
H31E H 0.4770 0.0390 0.8993 0.500 Uiso 0.25 1 calc PR E 2
H31F H 0.4357 -0.0049 0.9389 0.500 Uiso 0.25 1 calc PR E 2
C34' C 0.5159(13) 0.1291(12) 1.0364(11) 0.372(17) Uiso 0.25 1 d PD E 2
H34D H 0.5419 0.1572 1.0593 0.557 Uiso 0.25 1 calc PR E 2
H34E H 0.4816 0.1075 1.0545 0.557 Uiso 0.25 1 calc PR E 2
H34F H 0.5100 0.1459 1.0062 0.557 Uiso 0.25 1 calc PR E 2
O31' O 0.4849(13) 0.0567(16) 0.9907(16) 0.182(5) Uiso 0.23(2) 1 d PD E 2
C32' C 0.515(2) 0.032(3) 0.964(2) 0.21(4) Uiso 0.23(2) 1 d PD E 2
H32C H 0.5516 0.0583 0.9513 0.255 Uiso 0.23(2) 1 calc PR E 2
H32D H 0.5168 0.0030 0.9844 0.255 Uiso 0.23(2) 1 calc PR E 2
C33' C 0.5379(16) 0.0925(17) 1.019(2) 0.135(19) Uiso 0.23(2) 1 d PD E 2
H33C H 0.5446 0.0739 1.0480 0.162 Uiso 0.23(2) 1 calc PR E 2
H33D H 0.5698 0.1105 0.9966 0.162 Uiso 0.23(2) 1 calc PR E 2

loop_
_atom_site_aniso_label
_atom_site_aniso_U_11
_atom_site_aniso_U_22
_atom_site_aniso_U_33
_atom_site_aniso_U_23
_atom_site_aniso_U_13
_atom_site_aniso_U_12
Cs1 0.0824(6) 0.0496(2) 0.0515(2) -0.00295(15) 0.0009(2) 0.0196(2)
P1 0.0840(13) 0.0626(11) 0.164(2) 0.0157(12) 0.0229(13) 0.0450(10)
Si1 0.0977(17) 0.0977(17) 0.110(3) 0.000 0.000 0.0488(9)
O1 0.103(4) 0.104(4) 0.057(3) -0.009(2) -0.018(2) 0.046(3)
C1 0.091(5) 0.060(4) 0.108(5) 0.000(3) 0.017(4) 0.046(4)
P2 0.0907(13) 0.0598(9) 0.1061(14) 0.0039(9) 0.0066(10) 0.0481(9)
O2 0.144(5) 0.104(4) 0.053(2) -0.005(2) -0.016(3) 0.073(4)
C2 0.067(4) 0.073(5) 0.178(9) 0.024(5) 0.012(5) 0.035(4)
P3 0.0969(15) 0.0573(10) 0.149(2) 0.0154(11) -0.0006(14) 0.0387(10)
C3 0.103(5) 0.090(5) 0.091(5) 0.014(4) 0.025(4) 0.065(5)
C4 0.101(6) 0.089(5) 0.102(6) -0.011(4) 0.004(5) 0.056(5)
C5 0.089(5) 0.084(5) 0.084(5) 0.026(4) 0.030(4) 0.050(4)
C6 0.146(11) 0.182(13) 0.132(10) 0.037(9) 0.041(8) 0.012(9)
C7 0.36(2) 0.112(8) 0.153(10) 0.042(7) 0.163(13) 0.110(12)
C8 0.155(11) 0.46(3) 0.168(12) 0.194(16) 0.084(10) 0.198(16)
C9 0.116(6) 0.088(5) 0.073(4) -0.010(4) 0.003(4) 0.064(5)
C10 0.152(10) 0.111(8) 0.142(9) -0.028(7) 0.021(8) 0.047(7)
C11 0.150(8) 0.123(7) 0.093(6) -0.003(5) -0.002(6) 0.088(7)
C12 0.103(7) 0.162(10) 0.105(7) -0.002(6) 0.014(5) 0.066(7)
C13 0.31(2) 0.136(9) 0.088(7) -0.004(6) -0.034(9) 0.142(12)
C14 0.279(17) 0.081(6) 0.077(6) 0.003(5) 0.057(8) 0.058(8)
C15 0.115(7) 0.151(9) 0.109(7) -0.020(7) -0.018(6) 0.070(7)
C16 0.43(4) 0.31(3) 0.091(10) 0.056(14) 0.036(16) -0.02(3)
C17 0.60(5) 0.75(7) 0.158(15) -0.23(3) -0.19(2) 0.58(6)
C18 0.167(17) 0.32(3) 0.44(4) -0.01(3) -0.13(2) 0.107(19)
C19 0.120(7) 0.148(9) 0.095(6) 0.014(6) 0.036(5) 0.081(7)
C20 0.163(11) 0.169(11) 0.111(8) -0.027(7) 0.034(7) 0.081(9)
C21 0.32(2) 0.269(19) 0.070(6) 0.037(8) 0.040(9) 0.201(18)
C22 0.088(8) 0.24(2) 0.47(4) -0.09(2) 0.102(14) 0.025(10)
C23 0.093(5) 0.091(5) 0.068(4) -0.010(3) -0.025(4) 0.046(4)
C24 0.104(5) 0.108(6) 0.063(4) -0.010(4) -0.016(4) 0.066(5)
C25 0.166(9) 0.103(6) 0.065(4) -0.018(4) -0.030(5) 0.084(6)
C26 0.113(6) 0.129(7) 0.068(4) -0.026(5) -0.018(4) 0.074(6)
O3 0.26(2) 0.26(2) 0.081(14) 0.000 0.000 0.130(12)
C1' 0.115(8) 0.109(8) 0.237(16) 0.021(9) 0.023(9) 0.053(7)

loop_
_atom_type_symbol
_atom_type_description
_atom_type_scat_dispersion_real
_atom_type_scat_dispersion_imag
_atom_type_scat_source
C C 0.0033 0.0016 'International Tables Vol C Tables 4.2.6.8 and 6.1.1.4'
H H 0.0000 0.0000 'International Tables Vol C Tables 4.2.6.8 and 6.1.1.4'
P P 0.1023 0.0942 'International Tables Vol C Tables 4.2.6.8 and 6.1.1.4'
Cs Cs -0.3680 2.1192 'International Tables Vol C Tables 4.2.6.8 and 6.1.1.4'
O O 0.0106 0.0060 'International Tables Vol C Tables 4.2.6.8 and 6.1.1.4'
Si Si 0.0817 0.0704 'International Tables Vol C Tables 4.2.6.8 and 6.1.1.4'

loop_
_geom_angle_atom_site_label_1
_geom_angle_atom_site_label_2
_geom_angle_atom_site_label_3
_geom_angle
_geom_angle_site_symmetry_1
_geom_angle_site_symmetry_3
C1 P1 C2 101.6(4) . .
O3 Si1 C1' 108.5(5) . .
O3 Si1 C1' 108.5(5) . 3
C1' Si1 C1' 110.4(5) . 3
O3 Si1 C1' 108.5(5) . 2
C1' Si1 C1' 110.4(5) . 2
C1' Si1 C1' 110.4(5) 3 2
C26 O1 C23 109.2(5) . .
C3 C1 P1 121.6(5) . .
C3 C1 P2 118.1(5) . .
P1 C1 P2 120.3(4) . .
C1 P2 P3 99.3(3) . .
C24 O2 C25 108.7(5) . .
P1 C2 C14 119.6(6) . .
P1 C2 P3 119.1(5) . .
C14 C2 P3 119.7(6) . .
C2 P3 P2 99.7(3) . .
C4 C3 C5 123.4(8) . .
C4 C3 C1 120.1(8) . .
C5 C3 C1 116.4(7) . .
C3 C4 C9 135.5(9) . .
C8 C5 C7 120.0(13) . .
C8 C5 C6 100.6(11) . .
C7 C5 C6 103.1(10) . .
C8 C5 C3 109.4(7) . .
C7 C5 C3 108.4(7) . .
C6 C5 C3 115.3(8) . .
C11 C9 C10 112.6(9) . .
C11 C9 C4 110.3(6) . .
C10 C9 C4 108.0(8) . .
C11 C9 C12 106.1(8) . .
C10 C9 C12 104.0(7) . .
C4 C9 C12 115.8(7) . .
C14 C13 C19 169.2(19) . .
C13 C14 C15 151.0(18) . .
C13 C14 C2 90.9(14) . .
C15 C14 C2 117.9(9) . .
C17 C15 C18 106.4(18) . .
C17 C15 C16 106.8(18) . .
C18 C15 C16 102.4(18) . .
C17 C15 C14 110.1(12) . .
C18 C15 C14 117.1(15) . .
C16 C15 C14 113.3(12) . .
C21 C19 C22 113.7(14) . .
C21 C19 C13 113.1(9) . .
C22 C19 C13 112.7(14) . .
C21 C19 C20 103.5(11) . .
C22 C19 C20 103.6(10) . .
C13 C19 C20 109.4(9) . .
O1 C23 C24 110.3(6) . .
O2 C24 C23 111.1(6) . .
O2 C25 C26 110.7(7) . .
O1 C26 C25 111.4(7) . .
Si1 O3 Si1 180.000(4) 10_557 .
C33 O31 C32 86.4(16) . .
C31 C32 O31 84.5(16) . .
O31 C33 C34 89.2(16) . .
C33' O31' C32' 86(2) . .

loop_
_geom_bond_atom_site_label_1
_geom_bond_atom_site_label_2
_geom_bond_distance
_geom_bond_site_symmetry_2
P1 C1 1.709(7) .
P1 C2 1.714(8) .
Si1 O3 1.583(5) .
Si1 C1' 1.789(11) .
Si1 C1' 1.789(11) 3
Si1 C1' 1.789(11) 2
O1 C26 1.409(10) .
O1 C23 1.410(9) .
C1 C3 1.582(10) .
C1 P2 1.740(6) .
P2 P3 2.074(3) .
O2 C24 1.417(9) .
O2 C25 1.429(9) .
C2 C14 1.712(15) .
C2 P3 1.758(8) .
C3 C4 1.261(11) .
C3 C5 1.540(10) .
C4 C9 1.529(11) .
C5 C8 1.434(13) .
C5 C7 1.462(13) .
C5 C6 1.481(14) .
C9 C11 1.475(11) .
C9 C10 1.475(12) .
C9 C12 1.585(12) .
C13 C14 1.028(13) .
C13 C19 1.524(15) .
C14 C15 1.517(15) .
C15 C17 1.41(2) .
C15 C18 1.414(18) .
C15 C16 1.41(2) .
C19 C21 1.429(16) .
C19 C22 1.466(14) .
C19 C20 1.611(15) .
C23 C24 1.480(11) .
C25 C26 1.478(13) .
O3 Si1 1.583(5) 10_557
C31 C32 1.53(3) .
C34 C33 1.52(3) .
O31 C33 1.48(2) .
O31 C32 1.54(2) .
O31' C33' 1.50(2) .
O31' C32' 1.52(2) .

loop_
_geom_torsion_atom_site_label_1
_geom_torsion_atom_site_label_2
_geom_torsion_atom_site_label_3
_geom_torsion_atom_site_label_4
_geom_torsion
_geom_torsion_site_symmetry_1
_geom_torsion_site_symmetry_4
C2 P1 C1 C3 -179.1(7) . .
C2 P1 C1 P2 1.0(7) . .
C3 C1 P2 P3 178.0(6) . .
P1 C1 P2 P3 -2.1(5) . .
C1 P1 C2 C14 166.8(8) . .
C1 P1 C2 P3 1.0(8) . .
P1 C2 P3 P2 -2.1(7) . .
C14 C2 P3 P2 -168.0(7) . .
C1 P2 P3 C2 2.2(5) . .
P1 C1 C3 C4 -96.2(9) . .
P2 C1 C3 C4 83.7(8) . .
P1 C1 C3 C5 87.0(7) . .
P2 C1 C3 C5 -93.1(7) . .
C5 C3 C4 C9 177.2(8) . .
C1 C3 C4 C9 0.6(14) . .
C4 C3 C5 C8 113.4(13) . .
C1 C3 C5 C8 -70.0(13) . .
C4 C3 C5 C7 -114.1(12) . .
C1 C3 C5 C7 62.6(11) . .
C4 C3 C5 C6 0.9(13) . .
C1 C3 C5 C6 177.6(9) . .
C3 C4 C9 C11 -84.1(12) . .
C3 C4 C9 C10 152.5(10) . .
C3 C4 C9 C12 36.4(13) . .
C19 C13 C14 C15 168(5) . .
C19 C13 C14 C2 -5(7) . .
P1 C2 C14 C13 93.8(11) . .
P3 C2 C14 C13 -100.4(11) . .
P1 C2 C14 C15 -82.5(11) . .
P3 C2 C14 C15 83.3(11) . .
C13 C14 C15 C17 134(3) . .
C2 C14 C15 C17 -54(2) . .
C13 C14 C15 C18 12(3) . .
C2 C14 C15 C18 -175.4(14) . .
C13 C14 C15 C16 -107(3) . .
C2 C14 C15 C16 66(2) . .
C14 C13 C19 C21 45(7) . .
C14 C13 C19 C22 176(7) . .
C14 C13 C19 C20 -69(7) . .
C26 O1 C23 C24 -58.4(8) . .
C25 O2 C24 C23 -57.8(8) . .
O1 C23 C24 O2 59.7(8) . .
C24 O2 C25 C26 56.6(9) . .
C23 O1 C26 C25 58.1(8) . .
O2 C25 C26 O1 -58.0(9) . .
C1' Si1 O3 Si1 0(29) . 10_557
C1' Si1 O3 Si1 0(100) 3 10_557
C1' Si1 O3 Si1 0(67) 2 10_557
C33 O31 C32 C31 155(2) . .
C32 O31 C33 C34 179(3) . .
